data_4318708
loop_
_publ_author_name
'Alenka Turi\<cnik'
'Primo\<z Benki\<c'
'Boris \<Zemva'

_publ_contact_author_address
;
   Jo\<zef Stefan Institute
   Department of Inorganic Chemistry and Technology
   Jamova 39
   1000 Ljubljana
   Slovenia
;
_publ_contact_author_email boris.zemva@ijs.si
_publ_contact_author_fax '(386) 1 423 21 25'
_publ_contact_author_name 'Boris \<Zemva'
_publ_contact_author_phone '(386) 1 477 35 40'
_publ_section_title
;
 Ba(SbF6)2.5XeF2: First Xenon(II) Compound with Barium. Synthesis,
 Vibrational Spectra, and Crystal Structure
;
_journal_name_full 'Inorganic Chemistry'
_journal_page_first 5521
_journal_page_last 5524
_journal_paper_doi 10.1021/ic025670f
_journal_volume 41
_journal_year 2002
_chemical_formula_moiety 'Ba, Xe F2, 2(Sb F6), 4(Xe F2)'
_chemical_formula_sum 'Ba F22 Sb2 Xe5'
_chemical_formula_weight 1455.34
_chemical_name_systematic
;
   ?
;
_space_group_IT_number 12
_symmetry_cell_setting monoclinic
_symmetry_Int_Tables_number 12
_symmetry_space_group_name_Hall '-C 2y'
_symmetry_space_group_name_H-M 'C 1 2/m 1'
_atom_sites_solution_hydrogens geom
_atom_sites_solution_primary direct
_atom_sites_solution_secondary difmap
_audit_creation_method SHELXL-97
_cell_angle_alpha 90.00
_cell_angle_beta 134.305(6)
_cell_angle_gamma 90.00
_cell_formula_units_Z 2
_cell_length_a 13.599(6)
_cell_length_b 12.086(4)
_cell_length_c 9.732(5)
_cell_measurement_temperature 200(2)
_cell_volume 1144.7(9)
_diffrn_ambient_temperature 200(2)
_diffrn_detector_area_resol_mean 14.6199
_diffrn_measured_fraction_theta_full 0.920
_diffrn_measured_fraction_theta_max 0.795
_diffrn_measurement_details
;
scan:
    Number of images: 100
               Slice: -20.0000 - 30.0000
         Image width: 0.5000
            Exp time: 5.0000
       Rotation axis: Omega
               Omega: 0.0000
                 Chi: -90.0000
                 Phi: 0.0000
                 XTD: 34.8917
              2theta: -9.8747
scan:
    Number of images: 360
               Slice: -90.0000 - 90.0000
         Image width: 0.5000
            Exp time: 5.0000
       Rotation axis: Phi
               Omega: 0.0000
                 Chi: 0.0000
                 Phi: 0.0000
                 XTD: 34.8917
              2theta: -9.8747
;
_diffrn_measurement_device
;
   Mercury CCD (2x2 bin mode)
;
_diffrn_measurement_device_details
;
   AFC7: Eulerian 3-circle
;
_diffrn_measurement_method \w
_diffrn_radiation_detector CCD
_diffrn_radiation_monochromator graphite
_diffrn_radiation_source 'fine-focus sealed tube'
_diffrn_radiation_type MoK\a
_diffrn_radiation_wavelength 0.71069
_diffrn_reflns_av_R_equivalents 0.0323
_diffrn_reflns_av_sigmaI/netI 0.0860
_diffrn_reflns_limit_h_max 16
_diffrn_reflns_limit_h_min -14
_diffrn_reflns_limit_k_max 14
_diffrn_reflns_limit_k_min -15
_diffrn_reflns_limit_l_max 13
_diffrn_reflns_limit_l_min -12
_diffrn_reflns_number 4145
_diffrn_reflns_theta_full 26.45
_diffrn_reflns_theta_max 30.13
_diffrn_reflns_theta_min 2.68
_exptl_absorpt_coefficient_mu 11.483
_exptl_absorpt_correction_T_max 0.101
_exptl_absorpt_correction_T_min 0.0614
_exptl_absorpt_correction_type multi-scan
_exptl_crystal_colour colorless
_exptl_crystal_density_diffrn 4.222
_exptl_crystal_density_method 'not measured'
_exptl_crystal_description block
_exptl_crystal_F_000 1252
_exptl_crystal_size_max 0.30
_exptl_crystal_size_mid 0.25
_exptl_crystal_size_min 0.20
_refine_diff_density_max 1.560
_refine_diff_density_min -2.398
_refine_diff_density_rms 0.253
_refine_ls_extinction_coef 0.0037(3)
_refine_ls_extinction_expression Fc^*^=kFc[1+0.001xFc^2^\l^3^/sin(2\q)]^-1/4^
_refine_ls_extinction_method SHELXL
_refine_ls_goodness_of_fit_ref 1.088
_refine_ls_hydrogen_treatment mixed
_refine_ls_matrix_type full
_refine_ls_number_parameters 84
_refine_ls_number_reflns 1402
_refine_ls_number_restraints 0
_refine_ls_restrained_S_all 1.088
_refine_ls_R_factor_all 0.0680
_refine_ls_R_factor_gt 0.0468
_refine_ls_shift/su_max 0.000
_refine_ls_shift/su_mean 0.000
_refine_ls_structure_factor_coef Fsqd
_refine_ls_weighting_details 'calc w=1/[\s^2^(Fo^2^)+(0.0481P)^2^+21.0875P] where P=(Fo^2^+2Fc^2^)/3'
_refine_ls_weighting_scheme calc
_refine_ls_wR_factor_gt 0.1438
_refine_ls_wR_factor_ref 0.1537
_reflns_number_gt 907
_reflns_number_total 1402
_reflns_threshold_expression >2sigma(I)
_cod_data_source_file ic025670f.cif
_cod_data_source_block Ba((XeF2))(SbF6)2*4XeF2
_cod_original_cell_volume 1144.7(8)
_cod_original_sg_symbol_H-M 'C 2/m '
_cod_database_code 4318708

loop_
_symmetry_equiv_pos_as_xyz
'x, y, z'
'x, -y, z'
'x+1/2, y+1/2, z'
'x+1/2, -y+1/2, z'
'-x, -y, -z'
'-x, y, -z'
'-x+1/2, -y+1/2, -z'
'-x+1/2, y+1/2, -z'

loop_
_atom_site_label
_atom_site_type_symbol
_atom_site_fract_x
_atom_site_fract_y
_atom_site_fract_z
_atom_site_U_iso_or_equiv
_atom_site_adp_type
_atom_site_occupancy
_atom_site_symmetry_multiplicity
_atom_site_calc_flag
_atom_site_refinement_flags
_atom_site_disorder_assembly
_atom_site_disorder_group
Ba1 Ba 0.0000 0.0000 0.0000 0.0208(3) Uani 1 4 d S . .
Xe1 Xe 0.5000 0.0000 0.0000 0.0463(4) Uani 1 4 d S . .
Xe2 Xe 0.2500 0.2500 0.0000 0.0242(3) Uani 1 2 d S . .
Xe3 Xe 0.0000 0.0000 0.5000 0.0408(4) Uani 1 4 d S . .
Xe4 Xe 0.5000 0.0000 0.5000 0.0405(4) Uani 1 4 d S . .
Sb1 Sb 0.2500 0.2500 0.5000 0.0216(3) Uani 1 2 d S . .
F1 F 0.3545(13) 0.0000 0.002(2) 0.098(4) Uani 1 2 d S . .
F2 F 0.1161(5) 0.1842(5) -0.0001(7) 0.0504(17) Uani 1 1 d . . .
F3 F -0.0585(10) 0.0000 0.2448(15) 0.075(3) Uani 1 2 d S . .
F4 F 0.3037(10) 0.0000 0.2436(15) 0.074(3) Uani 1 2 d S . .
F11 F 0.1709(5) 0.1233(4) 0.3414(7) 0.0427(14) Uani 1 1 d . . .
F12 F 0.2720(11) 0.3133(7) 0.3528(12) 0.114(4) Uani 1 1 d . . .
F13 F 0.0806(7) 0.3125(7) 0.3534(12) 0.108(4) Uani 1 1 d . . .

loop_
_atom_site_aniso_label
_atom_site_aniso_U_11
_atom_site_aniso_U_22
_atom_site_aniso_U_33
_atom_site_aniso_U_23
_atom_site_aniso_U_13
_atom_site_aniso_U_12
Ba1 0.0230(5) 0.0172(5) 0.0175(5) 0.000 0.0124(4) 0.000
Xe1 0.0502(8) 0.0377(8) 0.0608(9) 0.000 0.0423(7) 0.000
Xe2 0.0239(5) 0.0253(5) 0.0214(5) 0.0000(2) 0.0151(4) -0.0035(2)
Xe3 0.0322(7) 0.0259(7) 0.0570(8) 0.000 0.0284(6) 0.000
Xe4 0.0643(9) 0.0252(7) 0.0567(8) 0.000 0.0513(7) 0.000
Sb1 0.0241(5) 0.0171(5) 0.0202(5) -0.0039(2) 0.0142(4) -0.0027(2)
F1 0.107(9) 0.078(9) 0.162(12) 0.000 0.113(10) 0.000
F2 0.041(3) 0.067(5) 0.042(3) 0.001(3) 0.029(3) -0.020(3)
F3 0.057(6) 0.092(9) 0.082(7) 0.000 0.051(6) 0.000
F4 0.074(6) 0.091(9) 0.082(7) 0.000 0.064(6) 0.000
F11 0.049(3) 0.031(3) 0.030(3) -0.010(2) 0.021(2) -0.008(2)
F12 0.205(10) 0.100(7) 0.100(6) -0.057(5) 0.129(7) -0.093(7)
F13 0.038(4) 0.088(7) 0.103(6) -0.054(5) 0.014(4) 0.009(4)

loop_
_atom_type_symbol
_atom_type_description
_atom_type_scat_dispersion_real
_atom_type_scat_dispersion_imag
_atom_type_scat_source
Ba Ba -0.3244 2.2819 'International Tables Vol C Tables 4.2.6.8 and 6.1.1.4'
Xe Xe -0.4205 1.9578 'International Tables Vol C Tables 4.2.6.8 and 6.1.1.4'
Sb Sb -0.5866 1.5461 'International Tables Vol C Tables 4.2.6.8 and 6.1.1.4'
F F 0.0171 0.0103 'International Tables Vol C Tables 4.2.6.8 and 6.1.1.4'

loop_
_geom_angle_atom_site_label_1
_geom_angle_atom_site_label_2
_geom_angle_atom_site_label_3
_geom_angle
_geom_angle_site_symmetry_1
_geom_angle_site_symmetry_3
_geom_angle_publ_flag
F2 Ba1 F2 180.0(3) . 5 ?
F2 Ba1 F2 109.3(3) . 2 ?
F2 Ba1 F2 70.7(3) 5 2 y
F2 Ba1 F2 70.7(3) . 6 y
F2 Ba1 F2 109.3(3) 5 6 ?
F2 Ba1 F2 180.0 2 6 ?
F2 Ba1 F11 115.69(16) . 5 ?
F2 Ba1 F11 64.31(16) 5 5 ?
F2 Ba1 F11 64.34(16) 2 5 ?
F2 Ba1 F11 115.66(16) 6 5 ?
F2 Ba1 F11 64.31(16) . . ?
F2 Ba1 F11 115.69(16) 5 . ?
F2 Ba1 F11 115.66(16) 2 . ?
F2 Ba1 F11 64.34(16) 6 . ?
F11 Ba1 F11 180.0(2) 5 . ?
F2 Ba1 F11 115.66(16) . 2 ?
F2 Ba1 F11 64.34(16) 5 2 ?
F2 Ba1 F11 64.31(16) 2 2 ?
F2 Ba1 F11 115.69(16) 6 2 ?
F11 Ba1 F11 115.8(2) 5 2 y
F11 Ba1 F11 64.2(2) . 2 y
F2 Ba1 F11 64.34(16) . 6 ?
F2 Ba1 F11 115.66(16) 5 6 ?
F2 Ba1 F11 115.69(16) 2 6 ?
F2 Ba1 F11 64.31(16) 6 6 ?
F11 Ba1 F11 64.2(2) 5 6 y
F11 Ba1 F11 115.8(2) . 6 y
F11 Ba1 F11 180.0 2 6 ?
F2 Ba1 F3 61.60(15) . 5 ?
F2 Ba1 F3 118.40(15) 5 5 ?
F2 Ba1 F3 61.60(15) 2 5 ?
F2 Ba1 F3 118.40(15) 6 5 ?
F11 Ba1 F3 61.20(19) 5 5 ?
F11 Ba1 F3 118.80(19) . 5 ?
F11 Ba1 F3 118.80(19) 2 5 ?
F11 Ba1 F3 61.20(19) 6 5 ?
F2 Ba1 F3 118.40(15) . . ?
F2 Ba1 F3 61.60(15) 5 . ?
F2 Ba1 F3 118.40(15) 2 . ?
F2 Ba1 F3 61.60(15) 6 . ?
F11 Ba1 F3 118.80(19) 5 . ?
F11 Ba1 F3 61.20(19) . . ?
F11 Ba1 F3 61.20(19) 2 . ?
F11 Ba1 F3 118.80(19) 6 . ?
F3 Ba1 F3 180.0(3) 5 . ?
F2 Ba1 F4 61.52(14) . . ?
F2 Ba1 F4 118.48(14) 5 . ?
F2 Ba1 F4 61.52(14) 2 . ?
F2 Ba1 F4 118.48(14) 6 . ?
F11 Ba1 F4 118.68(18) 5 . ?
F11 Ba1 F4 61.32(18) . . ?
F11 Ba1 F4 61.32(18) 2 . ?
F11 Ba1 F4 118.68(18) 6 . ?
F3 Ba1 F4 69.2(3) 5 . ?
F3 Ba1 F4 110.8(3) . . y
F2 Ba1 F4 118.48(14) . 5 ?
F2 Ba1 F4 61.52(14) 5 5 ?
F2 Ba1 F4 118.48(14) 2 5 ?
F2 Ba1 F4 61.52(14) 6 5 ?
F11 Ba1 F4 61.32(18) 5 5 ?
F11 Ba1 F4 118.68(18) . 5 ?
F11 Ba1 F4 118.68(18) 2 5 ?
F11 Ba1 F4 61.32(18) 6 5 ?
F3 Ba1 F4 110.8(3) 5 5 y
F3 Ba1 F4 69.2(3) . 5 ?
F4 Ba1 F4 180.0 . 5 ?
F1 Xe1 F1 180.0(8) 5_655 . y
F2 Xe2 F2 180.0(4) 7 . y
F3 Xe3 F3 180.0(7) . 5_556 y
F4 Xe4 F4 180.0(14) 5_656 . y
F13 Sb1 F13 180.0(7) 7_556 . y
F13 Sb1 F12 88.8(5) 7_556 . y
F13 Sb1 F12 91.2(5) . . y
F13 Sb1 F12 91.2(5) 7_556 7_556 ?
F13 Sb1 F12 88.8(5) . 7_556 ?
F12 Sb1 F12 180.000(3) . 7_556 y
F13 Sb1 F11 89.5(3) 7_556 . y
F13 Sb1 F11 90.5(3) . . y
F12 Sb1 F11 90.6(3) . . y
F12 Sb1 F11 89.4(3) 7_556 . y
F13 Sb1 F11 90.5(3) 7_556 7_556 ?
F13 Sb1 F11 89.5(3) . 7_556 ?
F12 Sb1 F11 89.4(3) . 7_556 ?
F12 Sb1 F11 90.6(3) 7_556 7_556 ?
F11 Sb1 F11 180.0(4) . 7_556 y
Xe2 F2 Ba1 148.9(3) . . y
Xe3 F3 Ba1 152.6(4) . . y
Xe4 F4 Ba1 151.8(4) . . y
Sb1 F11 Ba1 157.9(3) . . y

loop_
_geom_bond_atom_site_label_1
_geom_bond_atom_site_label_2
_geom_bond_distance
_geom_bond_site_symmetry_2
_geom_bond_publ_flag
Ba1 F2 2.730(6) . y
Ba1 F2 2.730(6) 5 y
Ba1 F2 2.730(6) 2 y
Ba1 F2 2.730(6) 6 y
Ba1 F11 2.806(5) 5 y
Ba1 F11 2.806(5) . y
Ba1 F11 2.806(5) 2 y
Ba1 F11 2.806(5) 6 y
Ba1 F3 2.994(10) 5 y
Ba1 F3 2.994(10) . y
Ba1 F4 3.000(10) . y
Ba1 F4 3.000(10) 5 y
Xe1 F1 1.991(11) 5_655 y
Xe1 F1 1.991(11) . y
Xe2 F2 1.986(5) 7 y
Xe2 F2 1.986(5) . y
Xe3 F3 2.010(10) . y
Xe3 F3 2.010(10) 5_556 y
Xe4 F4 2.012(11) 5_656 y
Xe4 F4 2.012(11) . y
Sb1 F13 1.823(7) 7_556 y
Sb1 F13 1.823(7) . y
Sb1 F12 1.824(7) . y
Sb1 F12 1.824(7) 7_556 y
Sb1 F11 1.888(5) . y
Sb1 F11 1.888(5) 7_556 y
